data_7709139
loop_
_publ_author_name
'P\'erez-Lourido, Paulo'
'Madarasi, Enik\>o'
'Antal, Fanni'
'Esteban-G\'omez, David'
'Wang, Gaoji'
'Angelovski, Goran'
'Platas-Iglesias, Carlos'
'Tircs\'o, Gyula'
'Valencia, Laura'

_publ_section_title
;
 Stable and inert macrocyclic cobalt(II) and nickel(II) complexes with
 paraCEST response.
;
_journal_issue 4
_journal_name_full 'Dalton transactions (Cambridge, England : 2003)'
_journal_page_first 1580
_journal_page_last 1593
_journal_paper_doi 10.1039/d1dt03217h
_journal_volume 51
_journal_year 2022
_chemical_formula_moiety 'C23 H40 Co N6 O2, 2(F6 P)'
_chemical_formula_sum 'C23 H40 Co F12 N6 O2 P2'
_chemical_formula_weight 781.48
_space_group_crystal_system monoclinic
_space_group_IT_number 14
_space_group_name_Hall '-P 2yn'
_space_group_name_H-M_alt 'P 1 21/n 1'
_atom_sites_solution_hydrogens geom
_atom_sites_solution_primary dual
_audit_creation_date 2020-12-11
_audit_creation_method
;
Olex2 1.2
(compiled 2018.05.29 svn.r3508 for OlexSys, GUI svn.r5506)
;
_audit_update_record
;
2021-09-07 deposited with the CCDC.	2021-12-22 downloaded from the CCDC.
;
_cell_angle_alpha 90
_cell_angle_beta 90.496(3)
_cell_angle_gamma 90
_cell_formula_units_Z 8
_cell_length_a 11.7343(11)
_cell_length_b 33.137(3)
_cell_length_c 17.0102(17)
_cell_measurement_reflns_used 9942
_cell_measurement_temperature 100(2)
_cell_measurement_theta_max 28.34
_cell_measurement_theta_min 2.47
_cell_volume 6614.0(11)
_computing_cell_refinement 'Bruker SAINT'
_computing_data_collection 'Bruker APEX3'
_computing_data_reduction 'Bruker SAINT'
_computing_molecular_graphics 'Olex2 (Dolomanov et al., 2009)'
_computing_publication_material 'Olex2 (Dolomanov et al., 2009)'
_computing_structure_refinement 'ShelXL (Sheldrick, 2015)'
_computing_structure_solution 'ShelXT (Sheldrick, 2015)'
_diffrn_ambient_temperature 100.0
_diffrn_measured_fraction_theta_full 0.999
_diffrn_measured_fraction_theta_max 0.999
_diffrn_measurement_device_type 'Bruker D8 Venture Photon 100 CMOS'
_diffrn_measurement_method '\f and \w scans'
_diffrn_radiation_monochromator 'Incoatec HeliosTM multilayer optics'
_diffrn_radiation_type MoK\a
_diffrn_radiation_wavelength 0.71073
_diffrn_reflns_av_R_equivalents 0.0307
_diffrn_reflns_av_unetI/netI 0.0199
_diffrn_reflns_Laue_measured_fraction_full 0.999
_diffrn_reflns_Laue_measured_fraction_max 0.999
_diffrn_reflns_limit_h_max 15
_diffrn_reflns_limit_h_min -15
_diffrn_reflns_limit_k_max 44
_diffrn_reflns_limit_k_min -44
_diffrn_reflns_limit_l_max 22
_diffrn_reflns_limit_l_min -22
_diffrn_reflns_number 124186
_diffrn_reflns_point_group_measured_fraction_full 0.999
_diffrn_reflns_point_group_measured_fraction_max 0.999
_diffrn_reflns_theta_full 25.242
_diffrn_reflns_theta_max 28.358
_diffrn_reflns_theta_min 2.204
_diffrn_standards_number 0
_exptl_absorpt_coefficient_mu 0.716
_exptl_absorpt_correction_T_max 0.7457
_exptl_absorpt_correction_T_min 0.6933
_exptl_absorpt_correction_type multi-scan
_exptl_absorpt_process_details
'SADABS-2016/2 (Bruker,2016/2) was used for absorption correction. wR2(int) was 0.1020 before and 0.0457 after correction. The Ratio of minimum to maximum transmission is 0.9297. The \l/2 correction factor is Not present.'
_exptl_crystal_colour pink
_exptl_crystal_colour_primary pink
_exptl_crystal_density_diffrn 1.570
_exptl_crystal_density_method 'not measured'
_exptl_crystal_description prism
_exptl_crystal_F_000 3208
_exptl_crystal_size_max 0.273
_exptl_crystal_size_mid 0.251
_exptl_crystal_size_min 0.223
_platon_squeeze_details
;
TITL shelxt_a.res in P2(1)/n
CELL   11.7343   33.1370   17.0102     90.00     90.50     90.00
SPGR P21/n
# Solvent Accessible Volume =       417
# Electrons Found in S.A.V. =       145
# Note: Atoms in Void are Labelled as Cxxx and Qxxx for all Others
C101 0.175 0.986 0.816 !      13.67 eA-3
C102 0.562 0.020 0.850 !       9.88 eA-3
Q103 0.174 0.758 0.624 !       7.02 eA-3
C104 0.828 0.318 0.449 !       5.95 eA-3
Q105 0.075 0.058 0.798 !       2.25 eA-3
Q106 0.168 0.616 0.678 !       2.16 eA-3
Q107 0.581 0.719 0.375 !       1.89 eA-3
Q108 0.816 0.067-0.003 !       1.48 eA-3
Q109 0.262 0.779 0.876 !       1.28 eA-3
Q110 0.939 0.237 0.187 !       1.26 eA-3
Q111 0.533 0.743 0.345 !       1.09 eA-3
Q112 0.395 0.252 0.562 !       1.05 eA-3
Q113 0.050 0.857 0.666 !       1.03 eA-3
Q114 0.843 0.250 0.110 !       0.97 eA-3
Q115 0.781 0.916 0.183 !       0.95 eA-3
Q116 0.096 0.582 0.686 !       0.94 eA-3
Q117 0.312 0.759 0.840 !       0.94 eA-3
Q118 0.981 0.099 0.830 !       0.94 eA-3
Q119 0.300 0.763 0.897 !       0.91 eA-3
Q120 0.079 0.955 0.050 !       0.90 eA-3
Q121 0.812 0.125 0.423 !       0.87 eA-3
Q122 0.173 0.774 0.857 !       0.87 eA-3
Q123 0.827 0.287 0.176 !       0.86 eA-3
Q124 0.829 0.261 0.218 !       0.86 eA-3
Q125 0.171 0.616 0.780 !       0.86 eA-3
Q126 0.172 0.713 0.554 !       0.82 eA-3
Q127 0.675 0.782 0.411 !       0.80 eA-3
Q128 0.327 0.254 0.551 !       0.70 eA-3
Q129 0.092 0.860 0.740 !       0.69 eA-3
Q130 0.920 0.413 0.235 !       0.67 eA-3
Q131 0.033 0.885 0.612 !       0.67 eA-3
Q132 0.673 0.945 0.173 !       0.65 eA-3
Q133 0.241 0.973 0.847 !       0.64 eA-3
Q134 0.861 0.129 0.245 !       0.64 eA-3
Q135 0.816 0.094 0.354 !       0.63 eA-3
Q136 0.379 0.555 0.082 !       0.61 eA-3
Q137 0.308 0.891 0.626 !       0.60 eA-3
Q138 0.610 0.600 0.093 !       0.60 eA-3
Q139 0.261 0.978 0.801 !       0.60 eA-3
Q140 0.783 0.917 0.269 !       0.59 eA-3
Q141 0.987 0.891 0.372 !       0.58 eA-3
Q142 0.674 0.586 0.175 !       0.57 eA-3
Q143 0.207 0.758 0.842 !       0.57 eA-3
Q144 0.187 0.776 0.745 !       0.57 eA-3
Q145 0.155 0.832 0.727 !       0.56 eA-3
Q146 0.861 0.231 0.163 !       0.56 eA-3
Q147 0.156 0.568 0.732 !       0.55 eA-3
Q148 0.813 0.041 0.989 !       0.54 eA-3
Q149 0.766 0.146 0.378 !       0.54 eA-3
Q150 0.189 0.303 0.431 !       0.53 eA-3
Q151 0.229 0.963 0.803 !       0.52 eA-3
Q152 0.296 0.071 0.762 !       0.52 eA-3
Q153 0.457 0.967 0.224 !       0.50 eA-3
;
_refine_diff_density_max 1.906
_refine_diff_density_min -1.485
_refine_diff_density_rms 0.120
_refine_ls_extinction_method none
_refine_ls_goodness_of_fit_ref 1.015
_refine_ls_hydrogen_treatment constr
_refine_ls_matrix_type full
_refine_ls_number_parameters 841
_refine_ls_number_reflns 16519
_refine_ls_number_restraints 0
_refine_ls_restrained_S_all 1.015
_refine_ls_R_factor_all 0.0792
_refine_ls_R_factor_gt 0.0697
_refine_ls_shift/su_max 0.002
_refine_ls_shift/su_mean 0.000
_refine_ls_structure_factor_coef Fsqd
_refine_ls_weighting_details 'w=1/[\s^2^(Fo^2^)+(0.0811P)^2^+30.0618P] where P=(Fo^2^+2Fc^2^)/3'
_refine_ls_weighting_scheme calc
_refine_ls_wR_factor_gt 0.1758
_refine_ls_wR_factor_ref 0.1836
_reflns_Friedel_coverage 0.000
_reflns_number_gt 14316
_reflns_number_total 16519
_reflns_threshold_expression 'I > 2\s(I)'
_cod_data_source_file d1dt03217h2.cif
_cod_data_source_block 32019001_0m_sq
_cod_depositor_comments
;
Adding full bibliography for 7709136--7709139.cif.

2024-09-23
Z value and formula fixed to values more according to usual
chemical conventions.                 miguel
;
_cod_original_formula_sum 'C46 H80 Co2 F24 N12 O4 P4'
_cod_original_formula_weight 1562.96
_cod_original_formula_moiety '2(C23 H40 Co N6 O2), 4(F6 P)'
_cod_original_formula_units_Z 4
_cod_database_code 7709139
_shelx_shelxl_version_number 2018/1
_shelx_space_group_comment
;
The symmetry employed for this shelxl refinement is uniquely defined
by the following loop, which should always be used as a source of
symmetry information in preference to the above space-group names.
They are only intended as comments.
;
_shelx_estimated_absorpt_t_max 0.857
_shelx_estimated_absorpt_t_min 0.829
_olex2_refinement_description
;
1. Fixed Uiso
 At 1.2 times of:
  All C(H) groups, All C(H,H) groups, All N(H) groups
 At 1.5 times of:
  All C(H,H,H) groups
2.a Ternary CH refined with riding coordinates:
 N3(H3a), N9(H9)
2.b Secondary CH2 refined with riding coordinates:
 C6(H6a,H6b), C7(H7a,H7b), C8(H8a,H8b), C9(H9a,H9b), C10(H10a,H10b), C11(H11a,
 H11b), C12(H12a,H12b), C18(H18a,H18b), C29(H29a,H29b), C30(H30a,H30b),
 C31(H31a,H31b), C32(H32a,H32b), C33(H33a,H33b), C34(H34a,H34b), C35(H35a,H35b),
  C41(H41a,H41b)
2.c Aromatic/amide H refined with riding coordinates:
 C2(H2), C3(H3), C4(H4), C25(H25), C26(H26), C27(H27), N5(H5), N6(H6),
 N11(H11), N12(H12)
2.d Idealised Me refined as rotating group:
 C15(H15a,H15b,H15c), C16(H16a,H16b,H16c), C17(H17a,H17b,H17c), C21(H21a,H21b,
 H21c), C22(H22a,H22b,H22c), C23(H23a,H23b,H23c), C38(H38a,H38b,H38c), C39(H39a,
 H39b,H39c), C40(H40a,H40b,H40c), C44(H44a,H44b,H44c), C45(H45a,H45b,H45c),
 C46(H46a,H46b,H46c)
;
_platon_squeeze_void_probe_radius 1.20
_olex2_submission_special_instructions 'No special instructions were received'

loop_
_space_group_symop_operation_xyz
'x, y, z'
'-x+1/2, y+1/2, -z+1/2'
'-x, -y, -z'
'x-1/2, -y-1/2, z-1/2'

loop_
_atom_site_label
_atom_site_type_symbol
_atom_site_fract_x
_atom_site_fract_y
_atom_site_fract_z
_atom_site_U_iso_or_equiv
_atom_site_adp_type
_atom_site_occupancy
_atom_site_site_symmetry_order
_atom_site_calc_flag
_atom_site_refinement_flags_posn
_atom_site_refinement_flags_adp
_atom_site_refinement_flags_occupancy
_atom_site_disorder_assembly
_atom_site_disorder_group
Co1 Co 0.82711(3) 0.41134(2) 0.66911(2) 0.01238(10) Uani 1 1 d . . . . .
Co2 Co 0.67234(3) 0.71329(2) 0.70804(2) 0.01392(10) Uani 1 1 d . . . . .
C1 C 0.9239(3) 0.32959(9) 0.63631(17) 0.0151(5) Uani 1 1 d . . . . .
C2 C 0.9259(3) 0.28871(10) 0.61886(19) 0.0200(6) Uani 1 1 d . . . . .
H2 H 0.996116 0.275031 0.611515 0.024 Uiso 1 1 calc R . . . .
C3 C 0.8230(3) 0.26815(10) 0.6123(2) 0.0227(7) Uani 1 1 d . . . . .
H3 H 0.822329 0.239989 0.601891 0.027 Uiso 1 1 calc R . . . .
C4 C 0.7216(3) 0.28892(10) 0.62110(19) 0.0199(6) Uani 1 1 d . . . . .
H4 H 0.650540 0.275489 0.615238 0.024 Uiso 1 1 calc R . . . .
C5 C 0.7260(3) 0.32993(9) 0.63871(17) 0.0157(6) Uani 1 1 d . . . . .
C6 C 0.6220(3) 0.35581(10) 0.64791(19) 0.0182(6) Uani 1 1 d . . . . .
H6A H 0.558703 0.344878 0.615445 0.022 Uiso 1 1 calc R . . . .
H6B H 0.597802 0.355798 0.703529 0.022 Uiso 1 1 calc R . . . .
C7 C 0.6605(3) 0.40040(9) 0.53671(17) 0.0171(6) Uani 1 1 d . . . . .
H7A H 0.584373 0.399348 0.511246 0.021 Uiso 1 1 calc R . . . .
H7B H 0.705975 0.377410 0.517062 0.021 Uiso 1 1 calc R . . . .
C8 C 0.7190(3) 0.43978(10) 0.51596(19) 0.0216(6) Uani 1 1 d . . . . .
H8A H 0.739078 0.439473 0.459554 0.026 Uiso 1 1 calc R . . . .
H8B H 0.665496 0.462421 0.524540 0.026 Uiso 1 1 calc R . . . .
C9 C 0.9328(3) 0.44246(10) 0.51985(19) 0.0214(6) Uani 1 1 d . . . . .
H9A H 0.984661 0.464874 0.534415 0.026 Uiso 1 1 calc R . . . .
H9B H 0.916456 0.444498 0.462794 0.026 Uiso 1 1 calc R . . . .
C10 C 0.9916(3) 0.40246(10) 0.53687(17) 0.0176(6) Uani 1 1 d . . . . .
H10A H 0.945932 0.380059 0.514415 0.021 Uiso 1 1 calc R . . . .
H10B H 1.067543 0.402103 0.512042 0.021 Uiso 1 1 calc R . . . .
C11 C 1.0295(3) 0.35500(9) 0.64423(19) 0.0177(6) Uani 1 1 d . . . . .
H11A H 1.058025 0.353919 0.699132 0.021 Uiso 1 1 calc R . . . .
H11B H 1.089631 0.344243 0.609571 0.021 Uiso 1 1 calc R . . . .
C12 C 0.5659(3) 0.42621(10) 0.65533(19) 0.0205(6) Uani 1 1 d . . . . .
H12A H 0.493744 0.412238 0.667812 0.025 Uiso 1 1 calc R . . . .
H12B H 0.549310 0.447565 0.616191 0.025 Uiso 1 1 calc R . . . .
C13 C 0.6165(3) 0.44481(10) 0.72937(19) 0.0181(6) Uani 1 1 d . . . . .
C14 C 0.5855(3) 0.49224(12) 0.8408(2) 0.0277(8) Uani 1 1 d . . . . .
C15 C 0.6446(4) 0.46591(15) 0.9018(2) 0.0390(10) Uani 1 1 d . . . . .
H15A H 0.596678 0.442476 0.913442 0.058 Uiso 1 1 calc GR . . . .
H15B H 0.657289 0.481533 0.950052 0.058 Uiso 1 1 calc GR . . . .
H15C H 0.718033 0.456729 0.881418 0.058 Uiso 1 1 calc GR . . . .
C16 C 0.6630(3) 0.52631(13) 0.8122(3) 0.0342(9) Uani 1 1 d . . . . .
H16A H 0.729103 0.514748 0.785551 0.051 Uiso 1 1 calc GR . . . .
H16B H 0.688875 0.542399 0.857280 0.051 Uiso 1 1 calc GR . . . .
H16C H 0.620537 0.543576 0.775486 0.051 Uiso 1 1 calc GR . . . .
C17 C 0.4769(3) 0.50923(15) 0.8758(3) 0.0401(11) Uani 1 1 d . . . . .
H17A H 0.436599 0.525376 0.836124 0.060 Uiso 1 1 calc GR . . . .
H17B H 0.496116 0.526287 0.921111 0.060 Uiso 1 1 calc GR . . . .
H17C H 0.427898 0.486989 0.892845 0.060 Uiso 1 1 calc GR . . . .
C18 C 1.0872(3) 0.42463(10) 0.65915(19) 0.0192(6) Uani 1 1 d . . . . .
H18A H 1.099417 0.448284 0.624681 0.023 Uiso 1 1 calc R . . . .
H18B H 1.161158 0.410730 0.666814 0.023 Uiso 1 1 calc R . . . .
C19 C 1.0409(3) 0.43823(9) 0.73790(18) 0.0166(6) Uani 1 1 d . . . . .
C20 C 1.0740(3) 0.47690(12) 0.8617(2) 0.0255(7) Uani 1 1 d . . . . .
C21 C 1.1782(3) 0.49879(14) 0.8943(3) 0.0372(9) Uani 1 1 d . . . . .
H21A H 1.240068 0.479370 0.902963 0.056 Uiso 1 1 calc GR . . . .
H21B H 1.158963 0.511754 0.944207 0.056 Uiso 1 1 calc GR . . . .
H21C H 1.202809 0.519342 0.856618 0.056 Uiso 1 1 calc GR . . . .
C22 C 1.0409(4) 0.44318(14) 0.9181(2) 0.0345(9) Uani 1 1 d . . . . .
H22A H 0.973802 0.429002 0.897367 0.052 Uiso 1 1 calc GR . . . .
H22B H 1.023285 0.454713 0.969617 0.052 Uiso 1 1 calc GR . . . .
H22C H 1.104419 0.424138 0.923506 0.052 Uiso 1 1 calc GR . . . .
C23 C 0.9761(4) 0.50600(14) 0.8495(3) 0.0388(10) Uani 1 1 d . . . . .
H23A H 0.999689 0.527623 0.813812 0.058 Uiso 1 1 calc GR . . . .
H23B H 0.954334 0.517648 0.900113 0.058 Uiso 1 1 calc GR . . . .
H23C H 0.910935 0.491589 0.826521 0.058 Uiso 1 1 calc GR . . . .
C24 C 0.5732(3) 0.79411(10) 0.66975(18) 0.0173(6) Uani 1 1 d . . . . .
C25 C 0.5702(3) 0.83499(10) 0.65247(19) 0.0213(6) Uani 1 1 d . . . . .
H25 H 0.499513 0.848676 0.646335 0.026 Uiso 1 1 calc R . . . .
C26 C 0.6725(3) 0.85551(10) 0.64433(19) 0.0221(6) Uani 1 1 d . . . . .
H26 H 0.672601 0.883717 0.634341 0.026 Uiso 1 1 calc R . . . .
C27 C 0.7744(3) 0.83474(10) 0.65082(18) 0.0203(6) Uani 1 1 d . . . . .
H27 H 0.845074 0.848168 0.643405 0.024 Uiso 1 1 calc R . . . .
C28 C 0.7712(3) 0.79389(9) 0.66838(18) 0.0166(6) Uani 1 1 d . . . . .
C29 C 0.8765(3) 0.76841(10) 0.67720(19) 0.0190(6) Uani 1 1 d . . . . .
H29A H 0.935829 0.778154 0.640785 0.023 Uiso 1 1 calc R . . . .
H29B H 0.906637 0.770744 0.731553 0.023 Uiso 1 1 calc R . . . .
C30 C 0.8359(3) 0.71866(10) 0.57473(19) 0.0189(6) Uani 1 1 d . . . . .
H30A H 0.911613 0.718437 0.549446 0.023 Uiso 1 1 calc R . . . .
H30B H 0.790407 0.740741 0.550989 0.023 Uiso 1 1 calc R . . . .
C31 C 0.7765(3) 0.67854(10) 0.5604(2) 0.0214(6) Uani 1 1 d . . . . .
H31A H 0.757709 0.676009 0.503742 0.026 Uiso 1 1 calc R . . . .
H31B H 0.829096 0.656283 0.574542 0.026 Uiso 1 1 calc R . . . .
C32 C 0.5618(3) 0.67883(10) 0.5603(2) 0.0226(6) Uani 1 1 d . . . . .
H32A H 0.509639 0.656414 0.573587 0.027 Uiso 1 1 calc R . . . .
H32B H 0.579371 0.676889 0.503619 0.027 Uiso 1 1 calc R . . . .
C33 C 0.5026(3) 0.71896(10) 0.57633(19) 0.0202(6) Uani 1 1 d . . . . .
H33A H 0.546287 0.741183 0.552018 0.024 Uiso 1 1 calc R . . . .
H33B H 0.425368 0.718676 0.552403 0.024 Uiso 1 1 calc R . . . .
C34 C 0.4680(3) 0.76857(10) 0.67979(19) 0.0192(6) Uani 1 1 d . . . . .
H34A H 0.440716 0.770794 0.734531 0.023 Uiso 1 1 calc R . . . .
H34B H 0.406800 0.778407 0.644225 0.023 Uiso 1 1 calc R . . . .
C35 C 0.9334(3) 0.69874(10) 0.69764(19) 0.0194(6) Uani 1 1 d . . . . .
H35A H 1.006875 0.712986 0.705279 0.023 Uiso 1 1 calc R . . . .
H35B H 0.946775 0.674865 0.663972 0.023 Uiso 1 1 calc R . . . .
C36 C 0.8867(3) 0.68563(9) 0.77637(18) 0.0163(6) Uani 1 1 d . . . . .
C37 C 0.9255(3) 0.64936(10) 0.90255(19) 0.0194(6) Uani 1 1 d . . . . .
C38 C 0.8678(4) 0.67957(13) 0.9564(2) 0.0318(8) Uani 1 1 d . . . . .
H38A H 0.917204 0.703166 0.963410 0.048 Uiso 1 1 calc GR . . . .
H38B H 0.853914 0.666997 1.007534 0.048 Uiso 1 1 calc GR . . . .
H38C H 0.795119 0.688037 0.932844 0.048 Uiso 1 1 calc GR . . . .
C39 C 0.8501(3) 0.61300(12) 0.8845(2) 0.0300(8) Uani 1 1 d . . . . .
H39A H 0.781701 0.621910 0.855904 0.045 Uiso 1 1 calc GR . . . .
H39B H 0.827837 0.599999 0.933746 0.045 Uiso 1 1 calc GR . . . .
H39C H 0.892269 0.593727 0.852116 0.045 Uiso 1 1 calc GR . . . .
C40 C 1.0368(3) 0.63550(14) 0.9399(2) 0.0320(8) Uani 1 1 d . . . . .
H40A H 1.074062 0.616013 0.905270 0.048 Uiso 1 1 calc GR . . . .
H40B H 1.021283 0.622742 0.990710 0.048 Uiso 1 1 calc GR . . . .
H40C H 1.086976 0.658818 0.947989 0.048 Uiso 1 1 calc GR . . . .
C41 C 0.4129(3) 0.69882(10) 0.70088(19) 0.0200(6) Uani 1 1 d . . . . .
H41A H 0.400469 0.674304 0.668667 0.024 Uiso 1 1 calc R . . . .
H41B H 0.338684 0.712563 0.707545 0.024 Uiso 1 1 calc R . . . .
C42 C 0.4623(3) 0.68739(9) 0.78048(19) 0.0172(6) Uani 1 1 d . . . . .
C43 C 0.4349(3) 0.65112(11) 0.9078(2) 0.0226(7) Uani 1 1 d . . . . .
C44 C 0.3364(4) 0.6269(2) 0.9396(3) 0.0566(15) Uani 1 1 d . . . . .
H44A H 0.268822 0.644154 0.943002 0.085 Uiso 1 1 calc GR . . . .
H44B H 0.356254 0.616713 0.992063 0.085 Uiso 1 1 calc GR . . . .
H44C H 0.320410 0.604148 0.904438 0.085 Uiso 1 1 calc GR . . . .
C45 C 0.5397(4) 0.62511(14) 0.8988(3) 0.0420(11) Uani 1 1 d . . . . .
H45A H 0.524352 0.603821 0.860138 0.063 Uiso 1 1 calc GR . . . .
H45B H 0.559438 0.612853 0.949544 0.063 Uiso 1 1 calc GR . . . .
H45C H 0.603370 0.641789 0.880847 0.063 Uiso 1 1 calc GR . . . .
C46 C 0.4584(5) 0.68604(14) 0.9639(2) 0.0429(11) Uani 1 1 d . . . . .
H46A H 0.518982 0.703077 0.942568 0.064 Uiso 1 1 calc GR . . . .
H46B H 0.482420 0.675393 1.015196 0.064 Uiso 1 1 calc GR . . . .
H46C H 0.388942 0.702111 0.970094 0.064 Uiso 1 1 calc GR . . . .
N1 N 0.8255(2) 0.34938(8) 0.64766(14) 0.0138(5) Uani 1 1 d . . . . .
N2 N 0.6483(2) 0.39722(8) 0.62295(15) 0.0149(5) Uani 1 1 d . . . . .
N3 N 0.8246(2) 0.44659(8) 0.56404(15) 0.0174(5) Uani 1 1 d . . . . .
H3A H 0.821359 0.475373 0.581539 0.021 Uiso 1 1 calc R . . . .
N4 N 1.0041(2) 0.39695(8) 0.62267(15) 0.0147(5) Uani 1 1 d . . . . .
N5 N 0.5490(2) 0.46755(9) 0.77199(17) 0.0226(6) Uani 1 1 d . . . . .
H5 H 0.476370 0.468221 0.758737 0.027 Uiso 1 1 calc R . . . .
N6 N 1.1080(2) 0.45958(9) 0.78447(17) 0.0201(5) Uani 1 1 d . . . . .
H6 H 1.178181 0.463946 0.768783 0.024 Uiso 1 1 calc R . . . .
N7 N 0.6725(2) 0.77427(8) 0.67933(15) 0.0156(5) Uani 1 1 d . . . . .
N8 N 0.8498(2) 0.72584(8) 0.65981(15) 0.0156(5) Uani 1 1 d . . . . .
N9 N 0.6697(2) 0.67452(8) 0.60704(16) 0.0184(5) Uani 1 1 d . . . . .
H9 H 0.669598 0.646310 0.627934 0.022 Uiso 1 1 calc R . . . .
N10 N 0.4938(2) 0.72595(8) 0.66164(15) 0.0166(5) Uani 1 1 d . . . . .
N11 N 0.9573(2) 0.66860(8) 0.82688(16) 0.0186(5) Uani 1 1 d . . . . .
H11 H 1.030107 0.668597 0.814768 0.022 Uiso 1 1 calc R . . . .
N12 N 0.3977(2) 0.66743(9) 0.83003(18) 0.0227(6) Uani 1 1 d . . . . .
H12 H 0.326253 0.663357 0.815999 0.027 Uiso 1 1 calc R . . . .
O1 O 0.71930(19) 0.43915(8) 0.74570(14) 0.0219(5) Uani 1 1 d . . . . .
O2 O 0.94089(18) 0.42932(7) 0.75572(13) 0.0188(4) Uani 1 1 d . . . . .
O3 O 0.78257(19) 0.68970(8) 0.78957(14) 0.0218(5) Uani 1 1 d . . . . .
O4 O 0.56330(19) 0.69638(8) 0.79602(14) 0.0232(5) Uani 1 1 d . . . . .
P1 P 0.15861(9) 0.87311(3) 0.66027(8) 0.0370(3) Uani 1 1 d . . . . .
P2 P 0.17497(8) 0.75693(3) 0.85983(7) 0.0338(3) Uani 1 1 d . . . . .
P3 P 0.17737(10) 0.60120(3) 0.70658(7) 0.0373(3) Uani 1 1 d . . . . .
P4 P -0.32236(9) 0.55969(3) 0.54593(6) 0.0287(2) Uani 1 1 d . . . . .
F1 F 0.2875(3) 0.86360(12) 0.6800(2) 0.0711(10) Uani 1 1 d . . . . .
F2 F 0.1915(5) 0.90274(19) 0.5946(4) 0.131(2) Uani 1 1 d . . . . .
F3 F 0.1635(3) 0.90847(16) 0.7189(4) 0.128(3) Uani 1 1 d . . . . .
F4 F 0.0283(3) 0.88165(15) 0.6406(4) 0.123(2) Uani 1 1 d . . . . .
F5 F 0.1163(7) 0.8434(3) 0.7219(4) 0.183(4) Uani 1 1 d . . . . .
F6 F 0.1569(4) 0.83790(14) 0.5983(3) 0.0976(16) Uani 1 1 d . . . . .
F7 F 0.1652(4) 0.7395(2) 0.9393(2) 0.122(2) Uani 1 1 d . . . . .
F8 F 0.0529(4) 0.76652(18) 0.8496(4) 0.135(3) Uani 1 1 d . . . . .
F9 F 0.1741(4) 0.80719(13) 0.8759(3) 0.0863(12) Uani 1 1 d . . . . .
F10 F 0.1988(9) 0.7721(2) 0.7640(4) 0.186(4) Uani 1 1 d . . . . .
F11 F 0.2976(4) 0.76590(19) 0.8666(3) 0.122(2) Uani 1 1 d . . . . .
F12 F 0.1767(2) 0.71804(12) 0.8192(3) 0.0831(14) Uani 1 1 d . . . . .
F13 F 0.1800(2) 0.64159(12) 0.7489(2) 0.0700(11) Uani 1 1 d . . . . .
F14 F 0.2713(5) 0.61296(15) 0.6494(3) 0.120(2) Uani 1 1 d . . . . .
F15 F 0.2675(10) 0.5835(3) 0.7670(8) 0.254(6) Uani 1 1 d . . . . .
F16 F 0.1727(4) 0.55576(14) 0.6795(3) 0.0988(15) Uani 1 1 d . . . . .
F17 F 0.0886(6) 0.61273(15) 0.6476(4) 0.143(3) Uani 1 1 d . . . . .
F18 F 0.0826(10) 0.5868(3) 0.7617(8) 0.252(6) Uani 1 1 d . . . . .
F19 F -0.2272(3) 0.53644(8) 0.49787(18) 0.0530(8) Uani 1 1 d . . . . .
F20 F -0.2280(2) 0.58206(7) 0.59746(17) 0.0420(6) Uani 1 1 d . . . . .
F21 F -0.3207(3) 0.59576(8) 0.48457(18) 0.0582(9) Uani 1 1 d . . . . .
F22 F -0.4185(3) 0.58269(9) 0.5950(2) 0.0579(8) Uani 1 1 d . . . . .
F23 F -0.4170(3) 0.53703(9) 0.4963(2) 0.0658(10) Uani 1 1 d . . . . .
F24 F -0.3240(2) 0.52351(7) 0.60921(14) 0.0361(5) Uani 1 1 d . . . . .

loop_
_atom_site_aniso_label
_atom_site_aniso_U_11
_atom_site_aniso_U_22
_atom_site_aniso_U_33
_atom_site_aniso_U_23
_atom_site_aniso_U_13
_atom_site_aniso_U_12
Co1 0.01085(18) 0.01442(19) 0.01187(18) -0.00210(14) 0.00097(13) -0.00016(14)
Co2 0.01173(19) 0.01427(19) 0.01576(19) 0.00147(14) -0.00041(14) -0.00124(14)
C1 0.0173(13) 0.0149(13) 0.0133(13) 0.0028(10) 0.0007(10) 0.0013(11)
C2 0.0215(15) 0.0171(14) 0.0214(15) 0.0006(11) 0.0001(12) 0.0038(12)
C3 0.0311(17) 0.0126(14) 0.0244(16) 0.0006(12) -0.0012(13) -0.0005(12)
C4 0.0211(15) 0.0179(15) 0.0205(15) 0.0015(12) 0.0002(12) -0.0049(12)
C5 0.0161(13) 0.0174(14) 0.0135(13) 0.0027(10) -0.0002(10) -0.0019(11)
C6 0.0146(13) 0.0194(15) 0.0205(14) 0.0006(11) 0.0007(11) -0.0020(11)
C7 0.0195(14) 0.0180(14) 0.0138(13) -0.0026(11) -0.0043(11) 0.0027(11)
C8 0.0268(16) 0.0181(15) 0.0199(15) 0.0036(12) -0.0035(12) 0.0020(12)
C9 0.0267(16) 0.0200(15) 0.0177(14) 0.0026(12) 0.0055(12) -0.0033(12)
C10 0.0198(14) 0.0200(15) 0.0130(13) -0.0025(11) 0.0047(11) -0.0016(11)
C11 0.0136(13) 0.0175(14) 0.0219(14) 0.0001(11) 0.0026(11) 0.0021(11)
C12 0.0146(13) 0.0247(16) 0.0220(15) -0.0082(12) -0.0018(11) 0.0057(12)
C13 0.0138(13) 0.0202(15) 0.0204(14) -0.0046(12) 0.0019(11) 0.0000(11)
C14 0.0176(15) 0.037(2) 0.0282(17) -0.0184(15) 0.0043(13) 0.0005(14)
C15 0.038(2) 0.055(3) 0.0240(18) -0.0139(18) -0.0001(16) 0.0058(19)
C16 0.0256(18) 0.035(2) 0.042(2) -0.0183(17) 0.0016(16) -0.0040(15)
C17 0.0201(17) 0.053(3) 0.047(2) -0.030(2) 0.0097(16) 0.0015(17)
C18 0.0143(13) 0.0243(15) 0.0191(14) -0.0027(12) 0.0033(11) -0.0068(12)
C19 0.0134(13) 0.0157(14) 0.0207(14) -0.0026(11) -0.0012(11) 0.0007(11)
C20 0.0186(15) 0.0332(19) 0.0246(16) -0.0132(14) -0.0014(13) 0.0000(13)
C21 0.0274(19) 0.048(2) 0.037(2) -0.0180(18) -0.0033(16) -0.0082(17)
C22 0.035(2) 0.048(2) 0.0205(17) -0.0053(16) -0.0010(15) -0.0054(18)
C23 0.035(2) 0.042(2) 0.040(2) -0.0208(18) -0.0079(17) 0.0146(18)
C24 0.0182(14) 0.0181(14) 0.0156(13) -0.0006(11) 0.0000(11) 0.0013(11)
C25 0.0264(16) 0.0184(15) 0.0191(14) 0.0010(12) -0.0007(12) 0.0046(12)
C26 0.0340(18) 0.0149(14) 0.0174(14) 0.0001(11) 0.0008(13) -0.0003(13)
C27 0.0246(16) 0.0189(15) 0.0174(14) -0.0008(11) 0.0019(12) -0.0060(12)
C28 0.0173(14) 0.0171(14) 0.0154(13) -0.0012(11) 0.0005(11) -0.0023(11)
C29 0.0154(14) 0.0198(15) 0.0219(15) -0.0002(12) -0.0001(11) -0.0038(11)
C30 0.0182(14) 0.0206(15) 0.0180(14) 0.0016(11) 0.0013(11) 0.0009(11)
C31 0.0210(15) 0.0210(15) 0.0222(15) -0.0044(12) 0.0037(12) -0.0003(12)
C32 0.0206(15) 0.0232(16) 0.0241(16) -0.0054(13) -0.0038(12) -0.0028(12)
C33 0.0177(14) 0.0241(16) 0.0188(14) -0.0003(12) -0.0039(11) -0.0007(12)
C34 0.0143(13) 0.0204(15) 0.0229(15) -0.0001(12) -0.0011(11) 0.0016(11)
C35 0.0138(13) 0.0248(16) 0.0196(14) 0.0048(12) 0.0007(11) 0.0033(12)
C36 0.0157(13) 0.0141(13) 0.0191(14) 0.0002(11) -0.0014(11) -0.0007(11)
C37 0.0173(14) 0.0220(15) 0.0188(14) 0.0058(12) -0.0030(11) 0.0005(12)
C38 0.037(2) 0.035(2) 0.0234(17) 0.0023(15) 0.0035(15) 0.0095(16)
C39 0.0296(18) 0.0260(18) 0.0343(19) 0.0101(15) -0.0041(15) -0.0055(14)
C40 0.0216(16) 0.047(2) 0.0274(18) 0.0107(16) -0.0052(14) 0.0049(16)
C41 0.0141(13) 0.0238(16) 0.0221(15) 0.0011(12) -0.0017(11) -0.0056(12)
C42 0.0140(13) 0.0153(14) 0.0223(15) 0.0002(11) 0.0009(11) 0.0003(11)
C43 0.0171(14) 0.0243(16) 0.0266(16) 0.0078(13) 0.0036(12) 0.0009(12)
C44 0.034(2) 0.089(4) 0.047(3) 0.035(3) -0.002(2) -0.027(3)
C45 0.046(2) 0.038(2) 0.042(2) 0.0126(18) 0.0109(19) 0.0230(19)
C46 0.066(3) 0.036(2) 0.0266(19) 0.0041(16) 0.0001(19) 0.005(2)
N1 0.0136(11) 0.0154(11) 0.0123(11) 0.0012(9) 0.0012(9) -0.0008(9)
N2 0.0128(11) 0.0152(12) 0.0165(12) -0.0041(9) -0.0001(9) 0.0003(9)
N3 0.0215(13) 0.0140(12) 0.0167(12) 0.0000(9) 0.0011(10) 0.0007(10)
N4 0.0132(11) 0.0163(12) 0.0145(11) -0.0011(9) 0.0026(9) -0.0024(9)
N5 0.0123(12) 0.0285(15) 0.0269(14) -0.0123(12) 0.0017(10) -0.0006(10)
N6 0.0123(11) 0.0252(14) 0.0228(13) -0.0065(11) 0.0005(10) -0.0011(10)
N7 0.0152(12) 0.0159(12) 0.0157(11) -0.0003(9) -0.0004(9) -0.0010(9)
N8 0.0143(11) 0.0163(12) 0.0164(12) 0.0024(9) 0.0000(9) 0.0004(9)
N9 0.0185(12) 0.0158(12) 0.0209(13) -0.0021(10) 0.0002(10) -0.0011(10)
N10 0.0146(12) 0.0183(12) 0.0168(12) 0.0004(10) -0.0003(9) -0.0021(10)
N11 0.0119(11) 0.0229(13) 0.0209(13) 0.0040(10) -0.0003(10) 0.0017(10)
N12 0.0119(12) 0.0291(15) 0.0272(14) 0.0065(12) 0.0007(10) -0.0034(11)
O1 0.0130(10) 0.0321(13) 0.0205(11) -0.0109(9) -0.0015(8) 0.0034(9)
O2 0.0123(10) 0.0249(12) 0.0193(10) -0.0072(9) 0.0012(8) -0.0016(8)
O3 0.0132(10) 0.0303(13) 0.0218(11) 0.0075(9) 0.0025(8) 0.0055(9)
O4 0.0149(10) 0.0319(13) 0.0228(11) 0.0070(10) -0.0011(9) -0.0072(9)
P1 0.0254(5) 0.0329(5) 0.0528(7) -0.0154(5) 0.0101(4) -0.0054(4)
P2 0.0137(4) 0.0430(6) 0.0447(6) -0.0284(5) -0.0040(4) 0.0047(4)
P3 0.0421(6) 0.0300(5) 0.0398(6) -0.0167(4) 0.0080(5) -0.0056(4)
P4 0.0300(5) 0.0181(4) 0.0379(5) -0.0008(4) -0.0054(4) -0.0014(3)
F1 0.0461(18) 0.077(2) 0.090(3) -0.022(2) -0.0156(17) 0.0281(17)
F2 0.116(4) 0.133(5) 0.143(5) 0.082(4) -0.037(4) -0.051(4)
F3 0.0335(17) 0.134(4) 0.218(6) -0.141(4) -0.001(3) 0.002(2)
F4 0.0286(17) 0.109(4) 0.232(6) -0.090(4) -0.008(3) -0.0080(19)
F5 0.203(7) 0.225(8) 0.123(5) 0.045(5) 0.056(5) -0.116(7)
F6 0.076(3) 0.093(3) 0.124(4) -0.071(3) -0.009(3) 0.012(2)
F7 0.089(3) 0.246(7) 0.0304(17) 0.021(3) 0.0034(18) -0.049(4)
F8 0.068(3) 0.136(4) 0.202(6) 0.074(4) 0.048(3) 0.073(3)
F9 0.091(3) 0.072(3) 0.096(3) -0.014(2) 0.001(2) 0.003(2)
F10 0.350(12) 0.119(5) 0.092(4) 0.015(4) 0.090(6) 0.048(6)
F11 0.093(3) 0.157(5) 0.117(4) 0.019(4) -0.029(3) -0.094(4)
F12 0.0274(14) 0.098(3) 0.124(3) -0.082(3) 0.0144(17) -0.0103(15)
F13 0.0348(15) 0.093(3) 0.082(2) -0.060(2) 0.0032(15) -0.0007(15)
F14 0.151(5) 0.085(3) 0.126(4) -0.053(3) 0.092(4) -0.051(3)
F15 0.279(12) 0.125(6) 0.353(15) 0.022(8) -0.193(11) 0.017(7)
F16 0.082(3) 0.074(3) 0.140(4) 0.013(3) -0.012(3) -0.010(2)
F17 0.196(6) 0.076(3) 0.154(5) -0.048(3) -0.112(5) 0.029(4)
F18 0.243(11) 0.186(9) 0.329(14) -0.070(9) 0.157(11) -0.114(8)
F19 0.070(2) 0.0278(13) 0.0618(18) -0.0003(12) 0.0385(16) -0.0023(12)
F20 0.0448(15) 0.0262(12) 0.0548(16) -0.0028(11) -0.0089(12) -0.0038(10)
F21 0.107(3) 0.0224(12) 0.0449(16) 0.0101(11) -0.0068(16) -0.0074(14)
F22 0.0448(16) 0.0375(15) 0.091(2) -0.0011(15) 0.0131(16) 0.0126(12)
F23 0.074(2) 0.0348(15) 0.088(2) 0.0067(15) -0.0509(19) -0.0088(14)
F24 0.0462(14) 0.0277(11) 0.0346(12) 0.0035(9) 0.0055(10) 0.0005(10)

loop_
_atom_type_symbol
_atom_type_description
_atom_type_scat_dispersion_real
_atom_type_scat_dispersion_imag
_atom_type_scat_source
C C 0.0033 0.0016 'International Tables Vol C Tables 4.2.6.8 and 6.1.1.4'
H H 0.0000 0.0000 'International Tables Vol C Tables 4.2.6.8 and 6.1.1.4'
Co Co 0.3494 0.9721 'International Tables Vol C Tables 4.2.6.8 and 6.1.1.4'
F F 0.0171 0.0103 'International Tables Vol C Tables 4.2.6.8 and 6.1.1.4'
N N 0.0061 0.0033 'International Tables Vol C Tables 4.2.6.8 and 6.1.1.4'
O O 0.0106 0.0060 'International Tables Vol C Tables 4.2.6.8 and 6.1.1.4'
P P 0.1023 0.0942 'International Tables Vol C Tables 4.2.6.8 and 6.1.1.4'

loop_
_geom_angle_atom_site_label_1
_geom_angle_atom_site_label_2
_geom_angle_atom_site_label_3
_geom_angle
_geom_angle_site_symmetry_1
_geom_angle_site_symmetry_3
_geom_angle_publ_flag
N1 Co1 N2 74.39(10) . . ?
N1 Co1 N3 113.09(10) . . ?
N1 Co1 N4 74.96(9) . . ?
N3 Co1 N2 79.53(10) . . ?
N3 Co1 N4 80.22(10) . . ?
N4 Co1 N2 132.51(9) . . ?
O1 Co1 N1 123.42(10) . . ?
O1 Co1 N2 74.90(9) . . ?
O1 Co1 N3 106.43(10) . . ?
O1 Co1 N4 152.43(9) . . ?
O1 Co1 O2 79.35(9) . . ?
O2 Co1 N1 114.42(10) . . ?
O2 Co1 N2 152.91(9) . . ?
O2 Co1 N3 116.29(10) . . ?
O2 Co1 N4 73.89(9) . . ?
N7 Co2 N8 74.69(10) . . ?
N7 Co2 N9 113.21(10) . . ?
N7 Co2 N10 75.00(10) . . ?
N9 Co2 N8 80.12(10) . . ?
N9 Co2 N10 79.94(10) . . ?
N10 Co2 N8 133.07(9) . . ?
O3 Co2 N7 121.97(10) . . ?
O3 Co2 N8 74.91(9) . . ?
O3 Co2 N9 108.62(10) . . ?
O3 Co2 N10 152.00(9) . . ?
O3 Co2 O4 78.22(9) . . ?
O4 Co2 N7 115.95(10) . . ?
O4 Co2 N8 152.48(9) . . ?
O4 Co2 N9 114.52(10) . . ?
O4 Co2 N10 74.06(10) . . ?
C2 C1 C11 123.5(3) . . ?
N1 C1 C2 121.5(3) . . ?
N1 C1 C11 115.0(3) . . ?
C1 C2 H2 120.6 . . ?
C1 C2 C3 118.7(3) . . ?
C3 C2 H2 120.6 . . ?
C2 C3 H3 120.2 . . ?
C4 C3 C2 119.6(3) . . ?
C4 C3 H3 120.2 . . ?
C3 C4 H4 120.7 . . ?
C3 C4 C5 118.6(3) . . ?
C5 C4 H4 120.7 . . ?
C4 C5 C6 123.5(3) . . ?
N1 C5 C4 121.6(3) . . ?
N1 C5 C6 114.9(3) . . ?
C5 C6 H6A 109.8 . . ?
C5 C6 H6B 109.8 . . ?
H6A C6 H6B 108.3 . . ?
N2 C6 C5 109.3(2) . . ?
N2 C6 H6A 109.8 . . ?
N2 C6 H6B 109.8 . . ?
H7A C7 H7B 108.2 . . ?
C8 C7 H7A 109.7 . . ?
C8 C7 H7B 109.7 . . ?
N2 C7 H7A 109.7 . . ?
N2 C7 H7B 109.7 . . ?
N2 C7 C8 109.9(2) . . ?
C7 C8 H8A 109.2 . . ?
C7 C8 H8B 109.2 . . ?
H8A C8 H8B 107.9 . . ?
N3 C8 C7 112.1(3) . . ?
N3 C8 H8A 109.2 . . ?
N3 C8 H8B 109.2 . . ?
H9A C9 H9B 107.9 . . ?
C10 C9 H9A 109.3 . . ?
C10 C9 H9B 109.3 . . ?
N3 C9 H9A 109.3 . . ?
N3 C9 H9B 109.3 . . ?
N3 C9 C10 111.8(3) . . ?
C9 C10 H10A 109.7 . . ?
C9 C10 H10B 109.7 . . ?
H10A C10 H10B 108.2 . . ?
N4 C10 C9 109.7(2) . . ?
N4 C10 H10A 109.7 . . ?
N4 C10 H10B 109.7 . . ?
C1 C11 H11A 109.6 . . ?
C1 C11 H11B 109.6 . . ?
H11A C11 H11B 108.2 . . ?
N4 C11 C1 110.1(2) . . ?
N4 C11 H11A 109.6 . . ?
N4 C11 H11B 109.6 . . ?
H12A C12 H12B 108.3 . . ?
C13 C12 H12A 109.9 . . ?
C13 C12 H12B 109.9 . . ?
N2 C12 H12A 109.9 . . ?
N2 C12 H12B 109.9 . . ?
N2 C12 C13 108.8(2) . . ?
N5 C13 C12 117.2(3) . . ?
O1 C13 C12 119.5(3) . . ?
O1 C13 N5 123.2(3) . . ?
C15 C14 C16 111.8(3) . . ?
C15 C14 C17 108.9(4) . . ?
C17 C14 C16 110.7(3) . . ?
N5 C14 C15 110.4(3) . . ?
N5 C14 C16 108.8(3) . . ?
N5 C14 C17 106.0(3) . . ?
C14 C15 H15A 109.5 . . ?
C14 C15 H15B 109.5 . . ?
C14 C15 H15C 109.5 . . ?
H15A C15 H15B 109.5 . . ?
H15A C15 H15C 109.5 . . ?
H15B C15 H15C 109.5 . . ?
C14 C16 H16A 109.5 . . ?
C14 C16 H16B 109.5 . . ?
C14 C16 H16C 109.5 . . ?
H16A C16 H16B 109.5 . . ?
H16A C16 H16C 109.5 . . ?
H16B C16 H16C 109.5 . . ?
C14 C17 H17A 109.5 . . ?
C14 C17 H17B 109.5 . . ?
C14 C17 H17C 109.5 . . ?
H17A C17 H17B 109.5 . . ?
H17A C17 H17C 109.5 . . ?
H17B C17 H17C 109.5 . . ?
H18A C18 H18B 108.4 . . ?
C19 C18 H18A 110.0 . . ?
C19 C18 H18B 110.0 . . ?
N4 C18 H18A 110.0 . . ?
N4 C18 H18B 110.0 . . ?
N4 C18 C19 108.4(2) . . ?
N6 C19 C18 118.2(3) . . ?
O2 C19 C18 119.2(3) . . ?
O2 C19 N6 122.6(3) . . ?
C21 C20 C22 109.2(3) . . ?
C23 C20 C21 110.7(3) . . ?
C23 C20 C22 110.9(3) . . ?
N6 C20 C21 106.5(3) . . ?
N6 C20 C22 110.1(3) . . ?
N6 C20 C23 109.4(3) . . ?
C20 C21 H21A 109.5 . . ?
C20 C21 H21B 109.5 . . ?
C20 C21 H21C 109.5 . . ?
H21A C21 H21B 109.5 . . ?
H21A C21 H21C 109.5 . . ?
H21B C21 H21C 109.5 . . ?
C20 C22 H22A 109.5 . . ?
C20 C22 H22B 109.5 . . ?
C20 C22 H22C 109.5 . . ?
H22A C22 H22B 109.5 . . ?
H22A C22 H22C 109.5 . . ?
H22B C22 H22C 109.5 . . ?
C20 C23 H23A 109.5 . . ?
C20 C23 H23B 109.5 . . ?
C20 C23 H23C 109.5 . . ?
H23A C23 H23B 109.5 . . ?
H23A C23 H23C 109.5 . . ?
H23B C23 H23C 109.5 . . ?
C25 C24 C34 123.5(3) . . ?
N7 C24 C25 121.6(3) . . ?
N7 C24 C34 114.9(3) . . ?
C24 C25 H25 120.7 . . ?
C24 C25 C26 118.6(3) . . ?
C26 C25 H25 120.7 . . ?
C25 C26 H26 120.1 . . ?
C27 C26 C25 119.8(3) . . ?
C27 C26 H26 120.1 . . ?
C26 C27 H27 120.7 . . ?
C26 C27 C28 118.5(3) . . ?
C28 C27 H27 120.7 . . ?
C27 C28 C29 123.1(3) . . ?
N7 C28 C27 121.8(3) . . ?
N7 C28 C29 115.1(3) . . ?
C28 C29 H29A 109.6 . . ?
C28 C29 H29B 109.6 . . ?
H29A C29 H29B 108.1 . . ?
N8 C29 C28 110.2(2) . . ?
N8 C29 H29A 109.6 . . ?
N8 C29 H29B 109.6 . . ?
H30A C30 H30B 108.1 . . ?
C31 C30 H30A 109.6 . . ?
C31 C30 H30B 109.6 . . ?
N8 C30 H30A 109.6 . . ?
N8 C30 H30B 109.6 . . ?
N8 C30 C31 110.2(3) . . ?
C30 C31 H31A 109.2 . . ?
C30 C31 H31B 109.2 . . ?
H31A C31 H31B 107.9 . . ?
N9 C31 C30 112.2(3) . . ?
N9 C31 H31A 109.2 . . ?
N9 C31 H31B 109.2 . . ?
H32A C32 H32B 107.9 . . ?
C33 C32 H32A 109.2 . . ?
C33 C32 H32B 109.2 . . ?
N9 C32 H32A 109.2 . . ?
N9 C32 H32B 109.2 . . ?
N9 C32 C33 111.9(3) . . ?
C32 C33 H33A 109.6 . . ?
C32 C33 H33B 109.6 . . ?
H33A C33 H33B 108.1 . . ?
N10 C33 C32 110.4(3) . . ?
N10 C33 H33A 109.6 . . ?
N10 C33 H33B 109.6 . . ?
C24 C34 H34A 109.6 . . ?
C24 C34 H34B 109.6 . . ?
H34A C34 H34B 108.2 . . ?
N10 C34 C24 110.1(3) . . ?
N10 C34 H34A 109.6 . . ?
N10 C34 H34B 109.6 . . ?
H35A C35 H35B 108.4 . . ?
C36 C35 H35A 110.0 . . ?
C36 C35 H35B 110.0 . . ?
N8 C35 H35A 110.0 . . ?
N8 C35 H35B 110.0 . . ?
N8 C35 C36 108.4(2) . . ?
N11 C36 C35 118.0(3) . . ?
O3 C36 C35 119.3(3) . . ?
O3 C36 N11 122.7(3) . . ?
C38 C37 C39 112.4(3) . . ?
C40 C37 C38 109.4(3) . . ?
C40 C37 C39 109.9(3) . . ?
N11 C37 C38 110.8(3) . . ?
N11 C37 C39 108.3(3) . . ?
N11 C37 C40 105.7(3) . . ?
C37 C38 H38A 109.5 . . ?
C37 C38 H38B 109.5 . . ?
C37 C38 H38C 109.5 . . ?
H38A C38 H38B 109.5 . . ?
H38A C38 H38C 109.5 . . ?
H38B C38 H38C 109.5 . . ?
C37 C39 H39A 109.5 . . ?
C37 C39 H39B 109.5 . . ?
C37 C39 H39C 109.5 . . ?
H39A C39 H39B 109.5 . . ?
H39A C39 H39C 109.5 . . ?
H39B C39 H39C 109.5 . . ?
C37 C40 H40A 109.5 . . ?
C37 C40 H40B 109.5 . . ?
C37 C40 H40C 109.5 . . ?
H40A C40 H40B 109.5 . . ?
H40A C40 H40C 109.5 . . ?
H40B C40 H40C 109.5 . . ?
H41A C41 H41B 108.4 . . ?
C42 C41 H41A 110.0 . . ?
C42 C41 H41B 110.0 . . ?
N10 C41 H41A 110.0 . . ?
N10 C41 H41B 110.0 . . ?
N10 C41 C42 108.3(2) . . ?
N12 C42 C41 118.6(3) . . ?
O4 C42 C41 119.0(3) . . ?
O4 C42 N12 122.4(3) . . ?
C44 C43 C45 111.0(4) . . ?
C44 C43 C46 108.3(4) . . ?
C45 C43 C46 110.7(4) . . ?
N12 C43 C44 107.0(3) . . ?
N12 C43 C45 110.4(3) . . ?
N12 C43 C46 109.3(3) . . ?
C43 C44 H44A 109.5 . . ?
C43 C44 H44B 109.5 . . ?
C43 C44 H44C 109.5 . . ?
H44A C44 H44B 109.5 . . ?
H44A C44 H44C 109.5 . . ?
H44B C44 H44C 109.5 . . ?
C43 C45 H45A 109.5 . . ?
C43 C45 H45B 109.5 . . ?
C43 C45 H45C 109.5 . . ?
H45A C45 H45B 109.5 . . ?
H45A C45 H45C 109.5 . . ?
H45B C45 H45C 109.5 . . ?
C43 C46 H46A 109.5 . . ?
C43 C46 H46B 109.5 . . ?
C43 C46 H46C 109.5 . . ?
H46A C46 H46B 109.5 . . ?
H46A C46 H46C 109.5 . . ?
H46B C46 H46C 109.5 . . ?
C1 N1 Co1 119.9(2) . . ?
C5 N1 Co1 120.0(2) . . ?
C5 N1 C1 119.8(3) . . ?
C6 N2 Co1 106.69(18) . . ?
C6 N2 C7 112.1(2) . . ?
C6 N2 C12 111.1(2) . . ?
C7 N2 Co1 103.31(18) . . ?
C12 N2 Co1 110.00(18) . . ?
C12 N2 C7 113.2(2) . . ?
Co1 N3 H3A 105.8 . . ?
C8 N3 Co1 112.36(19) . . ?
C8 N3 H3A 105.8 . . ?
C9 N3 Co1 111.5(2) . . ?
C9 N3 C8 114.6(3) . . ?
C9 N3 H3A 105.8 . . ?
C10 N4 Co1 103.49(18) . . ?
C11 N4 Co1 107.15(18) . . ?
C11 N4 C10 112.5(2) . . ?
C11 N4 C18 110.6(2) . . ?
C18 N4 Co1 109.02(18) . . ?
C18 N4 C10 113.6(2) . . ?
C13 N5 C14 125.3(3) . . ?
C13 N5 H5 117.4 . . ?
C14 N5 H5 117.4 . . ?
C19 N6 C20 125.0(3) . . ?
C19 N6 H6 117.5 . . ?
C20 N6 H6 117.5 . . ?
C24 N7 Co2 120.1(2) . . ?
C28 N7 Co2 120.4(2) . . ?
C28 N7 C24 119.6(3) . . ?
C29 N8 Co2 107.16(18) . . ?
C30 N8 Co2 103.29(18) . . ?
C30 N8 C29 111.9(2) . . ?
C35 N8 Co2 109.75(18) . . ?
C35 N8 C29 110.8(2) . . ?
C35 N8 C30 113.4(2) . . ?
Co2 N9 H9 106.0 . . ?
C31 N9 Co2 111.42(19) . . ?
C31 N9 H9 106.0 . . ?
C32 N9 Co2 112.0(2) . . ?
C32 N9 C31 114.8(3) . . ?
C32 N9 H9 106.0 . . ?
C33 N10 Co2 103.96(19) . . ?
C33 N10 C34 111.8(3) . . ?
C34 N10 Co2 107.13(18) . . ?
C41 N10 Co2 109.05(19) . . ?
C41 N10 C33 113.6(3) . . ?
C41 N10 C34 110.8(3) . . ?
C36 N11 C37 126.0(3) . . ?
C36 N11 H11 117.0 . . ?
C37 N11 H11 117.0 . . ?
C42 N12 C43 125.8(3) . . ?
C42 N12 H12 117.1 . . ?
C43 N12 H12 117.1 . . ?
C13 O1 Co1 121.9(2) . . ?
C19 O2 Co1 119.8(2) . . ?
C36 O3 Co2 122.2(2) . . ?
C42 O4 Co2 120.5(2) . . ?
F1 P1 F4 178.7(3) . . ?
F2 P1 F1 92.0(3) . . ?
F2 P1 F3 88.7(4) . . ?
F2 P1 F4 88.9(3) . . ?
F2 P1 F6 89.3(4) . . ?
F3 P1 F1 89.1(2) . . ?
F3 P1 F4 91.8(2) . . ?
F3 P1 F6 177.8(3) . . ?
F5 P1 F1 92.4(4) . . ?
F5 P1 F2 175.2(4) . . ?
F5 P1 F3 93.2(4) . . ?
F5 P1 F4 86.6(4) . . ?
F5 P1 F6 88.8(4) . . ?
F6 P1 F1 90.1(2) . . ?
F6 P1 F4 89.1(2) . . ?
F7 P2 F8 96.3(3) . . ?
F7 P2 F9 103.8(3) . . ?
F7 P2 F10 172.3(4) . . ?
F8 P2 F9 78.4(3) . . ?
F8 P2 F10 89.5(4) . . ?
F9 P2 F10 82.4(3) . . ?
F11 P2 F7 95.2(3) . . ?
F11 P2 F8 155.8(4) . . ?
F11 P2 F9 78.2(3) . . ?
F11 P2 F10 81.3(4) . . ?
F12 P2 F7 95.1(3) . . ?
F12 P2 F8 98.7(3) . . ?
F12 P2 F9 161.1(3) . . ?
F12 P2 F10 78.9(3) . . ?
F12 P2 F11 101.4(3) . . ?
F13 P3 F14 93.7(2) . . ?
F13 P3 F15 90.4(4) . . ?
F13 P3 F16 168.7(3) . . ?
F13 P3 F18 89.8(4) . . ?
F14 P3 F15 91.5(6) . . ?
F14 P3 F16 94.7(3) . . ?
F14 P3 F18 176.5(4) . . ?
F16 P3 F15 81.8(4) . . ?
F17 P3 F13 96.0(2) . . ?
F17 P3 F14 90.6(4) . . ?
F17 P3 F15 173.1(4) . . ?
F17 P3 F16 91.5(3) . . ?
F17 P3 F18 89.1(6) . . ?
F18 P3 F15 88.4(8) . . ?
F18 P3 F16 81.9(4) . . ?
F19 P4 F20 91.17(17) . . ?
F19 P4 F22 179.36(18) . . ?
F19 P4 F24 89.73(14) . . ?
F20 P4 F22 88.92(17) . . ?
F20 P4 F24 89.47(14) . . ?
F21 P4 F19 90.79(18) . . ?
F21 P4 F20 89.93(16) . . ?
F21 P4 F22 89.84(19) . . ?
F21 P4 F24 179.21(16) . . ?
F22 P4 F24 89.63(16) . . ?
F23 P4 F19 89.3(2) . . ?
F23 P4 F20 178.9(2) . . ?
F23 P4 F21 91.08(18) . . ?
F23 P4 F22 90.6(2) . . ?
F23 P4 F24 89.52(16) . . ?

loop_
_geom_bond_atom_site_label_1
_geom_bond_atom_site_label_2
_geom_bond_distance
_geom_bond_site_symmetry_2
_geom_bond_publ_flag
Co1 N1 2.085(3) . ?
Co1 N2 2.282(3) . ?
Co1 N3 2.135(3) . ?
Co1 N4 2.279(3) . ?
Co1 O1 2.043(2) . ?
Co1 O2 2.067(2) . ?
Co2 N7 2.079(3) . ?
Co2 N8 2.283(3) . ?
Co2 N9 2.145(3) . ?
Co2 N10 2.271(3) . ?
Co2 O3 2.044(2) . ?
Co2 O4 2.055(2) . ?
C1 C2 1.387(4) . ?
C1 C11 1.503(4) . ?
C1 N1 1.344(4) . ?
C2 H2 0.9500 . ?
C2 C3 1.389(5) . ?
C3 H3 0.9500 . ?
C3 C4 1.384(5) . ?
C4 H4 0.9500 . ?
C4 C5 1.392(4) . ?
C5 C6 1.501(4) . ?
C5 N1 1.341(4) . ?
C6 H6A 0.9900 . ?
C6 H6B 0.9900 . ?
C6 N2 1.470(4) . ?
C7 H7A 0.9900 . ?
C7 H7B 0.9900 . ?
C7 C8 1.517(4) . ?
C7 N2 1.479(4) . ?
C8 H8A 0.9900 . ?
C8 H8B 0.9900 . ?
C8 N3 1.496(4) . ?
C9 H9A 0.9900 . ?
C9 H9B 0.9900 . ?
C9 C10 1.521(5) . ?
C9 N3 1.488(4) . ?
C10 H10A 0.9900 . ?
C10 H10B 0.9900 . ?
C10 N4 1.477(4) . ?
C11 H11A 0.9900 . ?
C11 H11B 0.9900 . ?
C11 N4 1.468(4) . ?
C12 H12A 0.9900 . ?
C12 H12B 0.9900 . ?
C12 C13 1.518(4) . ?
C12 N2 1.473(4) . ?
C13 N5 1.315(4) . ?
C13 O1 1.250(4) . ?
C14 C15 1.519(6) . ?
C14 C16 1.531(6) . ?
C14 C17 1.520(5) . ?
C14 N5 1.488(4) . ?
C15 H15A 0.9800 . ?
C15 H15B 0.9800 . ?
C15 H15C 0.9800 . ?
C16 H16A 0.9800 . ?
C16 H16B 0.9800 . ?
C16 H16C 0.9800 . ?
C17 H17A 0.9800 . ?
C17 H17B 0.9800 . ?
C17 H17C 0.9800 . ?
C18 H18A 0.9900 . ?
C18 H18B 0.9900 . ?
C18 C19 1.519(4) . ?
C18 N4 1.472(4) . ?
C19 N6 1.318(4) . ?
C19 O2 1.249(4) . ?
C20 C21 1.522(5) . ?
C20 C22 1.525(6) . ?
C20 C23 1.513(5) . ?
C20 N6 1.491(4) . ?
C21 H21A 0.9800 . ?
C21 H21B 0.9800 . ?
C21 H21C 0.9800 . ?
C22 H22A 0.9800 . ?
C22 H22B 0.9800 . ?
C22 H22C 0.9800 . ?
C23 H23A 0.9800 . ?
C23 H23B 0.9800 . ?
C23 H23C 0.9800 . ?
C24 C25 1.387(4) . ?
C24 C34 1.508(4) . ?
C24 N7 1.346(4) . ?
C25 H25 0.9500 . ?
C25 C26 1.388(5) . ?
C26 H26 0.9500 . ?
C26 C27 1.383(5) . ?
C27 H27 0.9500 . ?
C27 C28 1.387(4) . ?
C28 C29 1.503(4) . ?
C28 N7 1.344(4) . ?
C29 H29A 0.9900 . ?
C29 H29B 0.9900 . ?
C29 N8 1.474(4) . ?
C30 H30A 0.9900 . ?
C30 H30B 0.9900 . ?
C30 C31 1.520(5) . ?
C30 N8 1.474(4) . ?
C31 H31A 0.9900 . ?
C31 H31B 0.9900 . ?
C31 N9 1.496(4) . ?
C32 H32A 0.9900 . ?
C32 H32B 0.9900 . ?
C32 C33 1.526(5) . ?
C32 N9 1.495(4) . ?
C33 H33A 0.9900 . ?
C33 H33B 0.9900 . ?
C33 N10 1.474(4) . ?
C34 H34A 0.9900 . ?
C34 H34B 0.9900 . ?
C34 N10 1.478(4) . ?
C35 H35A 0.9900 . ?
C35 H35B 0.9900 . ?
C35 C36 1.515(4) . ?
C35 N8 1.474(4) . ?
C36 N11 1.316(4) . ?
C36 O3 1.251(4) . ?
C37 C38 1.520(5) . ?
C37 C39 1.524(5) . ?
C37 C40 1.519(5) . ?
C37 N11 1.487(4) . ?
C38 H38A 0.9800 . ?
C38 H38B 0.9800 . ?
C38 H38C 0.9800 . ?
C39 H39A 0.9800 . ?
C39 H39B 0.9800 . ?
C39 H39C 0.9800 . ?
C40 H40A 0.9800 . ?
C40 H40B 0.9800 . ?
C40 H40C 0.9800 . ?
C41 H41A 0.9900 . ?
C41 H41B 0.9900 . ?
C41 C42 1.516(4) . ?
C41 N10 1.472(4) . ?
C42 N12 1.317(4) . ?
C42 O4 1.248(4) . ?
C43 C44 1.510(5) . ?
C43 C45 1.511(5) . ?
C43 C46 1.524(6) . ?
C43 N12 1.491(4) . ?
C44 H44A 0.9800 . ?
C44 H44B 0.9800 . ?
C44 H44C 0.9800 . ?
C45 H45A 0.9800 . ?
C45 H45B 0.9800 . ?
C45 H45C 0.9800 . ?
C46 H46A 0.9800 . ?
C46 H46B 0.9800 . ?
C46 H46C 0.9800 . ?
N3 H3A 1.0000 . ?
N5 H5 0.8800 . ?
N6 H6 0.8800 . ?
N9 H9 1.0000 . ?
N11 H11 0.8800 . ?
N12 H12 0.8800 . ?
P1 F1 1.578(3) . ?
P1 F2 1.539(5) . ?
P1 F3 1.540(4) . ?
P1 F4 1.588(4) . ?
P1 F5 1.524(6) . ?
P1 F6 1.573(4) . ?
P2 F7 1.476(4) . ?
P2 F8 1.476(4) . ?
P2 F9 1.688(4) . ?
P2 F10 1.730(6) . ?
P2 F11 1.473(4) . ?
P2 F12 1.462(3) . ?
P3 F13 1.520(3) . ?
P3 F14 1.526(4) . ?
P3 F15 1.582(8) . ?
P3 F16 1.575(5) . ?
P3 F17 1.489(5) . ?
P3 F18 1.536(8) . ?
P4 F19 1.589(3) . ?
P4 F20 1.590(3) . ?
P4 F21 1.587(3) . ?
P4 F22 1.602(3) . ?
P4 F23 1.579(3) . ?
P4 F24 1.611(3) . ?

loop_
_geom_torsion_atom_site_label_1
_geom_torsion_atom_site_label_2
_geom_torsion_atom_site_label_3
_geom_torsion_atom_site_label_4
_geom_torsion
_geom_torsion_site_symmetry_1
_geom_torsion_site_symmetry_2
_geom_torsion_site_symmetry_3
_geom_torsion_site_symmetry_4
_geom_torsion_publ_flag
C1 C2 C3 C4 1.8(5) . . . . ?
C1 C11 N4 Co1 38.1(3) . . . . ?
C1 C11 N4 C10 -74.9(3) . . . . ?
C1 C11 N4 C18 156.9(2) . . . . ?
C2 C1 C11 N4 151.1(3) . . . . ?
C2 C1 N1 Co1 -177.4(2) . . . . ?
C2 C1 N1 C5 -3.0(4) . . . . ?
C2 C3 C4 C5 -1.9(5) . . . . ?
C3 C4 C5 C6 178.7(3) . . . . ?
C3 C4 C5 N1 -0.4(5) . . . . ?
C4 C5 C6 N2 -148.9(3) . . . . ?
C4 C5 N1 Co1 177.3(2) . . . . ?
C4 C5 N1 C1 2.8(4) . . . . ?
C5 C6 N2 Co1 -40.5(3) . . . . ?
C5 C6 N2 C7 71.9(3) . . . . ?
C5 C6 N2 C12 -160.4(2) . . . . ?
C6 C5 N1 Co1 -1.8(3) . . . . ?
C6 C5 N1 C1 -176.3(3) . . . . ?
C7 C8 N3 Co1 -19.9(3) . . . . ?
C7 C8 N3 C9 108.8(3) . . . . ?
C8 C7 N2 Co1 -49.8(3) . . . . ?
C8 C7 N2 C6 -164.3(3) . . . . ?
C8 C7 N2 C12 69.1(3) . . . . ?
C9 C10 N4 Co1 48.4(3) . . . . ?
C9 C10 N4 C11 163.7(3) . . . . ?
C9 C10 N4 C18 -69.6(3) . . . . ?
C10 C9 N3 Co1 26.1(3) . . . . ?
C10 C9 N3 C8 -103.0(3) . . . . ?
C11 C1 C2 C3 -179.5(3) . . . . ?
C11 C1 N1 Co1 2.7(3) . . . . ?
C11 C1 N1 C5 177.2(3) . . . . ?
C12 C13 N5 C14 -172.3(3) . . . . ?
C12 C13 O1 Co1 7.6(4) . . . . ?
C13 C12 N2 Co1 -21.1(3) . . . . ?
C13 C12 N2 C6 96.8(3) . . . . ?
C13 C12 N2 C7 -136.1(3) . . . . ?
C15 C14 N5 C13 -56.1(5) . . . . ?
C16 C14 N5 C13 67.1(5) . . . . ?
C17 C14 N5 C13 -173.9(4) . . . . ?
C18 C19 N6 C20 176.9(3) . . . . ?
C18 C19 O2 Co1 -17.4(4) . . . . ?
C19 C18 N4 Co1 26.1(3) . . . . ?
C19 C18 N4 C10 140.9(3) . . . . ?
C19 C18 N4 C11 -91.5(3) . . . . ?
C21 C20 N6 C19 179.8(3) . . . . ?
C22 C20 N6 C19 61.6(4) . . . . ?
C23 C20 N6 C19 -60.5(5) . . . . ?
C24 C25 C26 C27 2.2(5) . . . . ?
C24 C34 N10 Co2 37.6(3) . . . . ?
C24 C34 N10 C33 -75.7(3) . . . . ?
C24 C34 N10 C41 156.4(3) . . . . ?
C25 C24 C34 N10 154.2(3) . . . . ?
C25 C24 N7 Co2 178.4(2) . . . . ?
C25 C24 N7 C28 -3.2(5) . . . . ?
C25 C26 C27 C28 -2.4(5) . . . . ?
C26 C27 C28 C29 -179.7(3) . . . . ?
C26 C27 C28 N7 -0.2(5) . . . . ?
C27 C28 C29 N8 -154.3(3) . . . . ?
C27 C28 N7 Co2 -178.6(2) . . . . ?
C27 C28 N7 C24 3.0(4) . . . . ?
C28 C29 N8 Co2 -37.2(3) . . . . ?
C28 C29 N8 C30 75.4(3) . . . . ?
C28 C29 N8 C35 -156.9(3) . . . . ?
C29 C28 N7 Co2 0.9(4) . . . . ?
C29 C28 N7 C24 -177.5(3) . . . . ?
C30 C31 N9 Co2 -22.9(3) . . . . ?
C30 C31 N9 C32 105.8(3) . . . . ?
C31 C30 N8 Co2 -48.9(3) . . . . ?
C31 C30 N8 C29 -163.9(3) . . . . ?
C31 C30 N8 C35 69.8(3) . . . . ?
C32 C33 N10 Co2 48.5(3) . . . . ?
C32 C33 N10 C34 163.7(3) . . . . ?
C32 C33 N10 C41 -70.0(3) . . . . ?
C33 C32 N9 Co2 21.4(3) . . . . ?
C33 C32 N9 C31 -107.0(3) . . . . ?
C34 C24 C25 C26 -179.8(3) . . . . ?
C34 C24 N7 Co2 -1.2(4) . . . . ?
C34 C24 N7 C28 177.2(3) . . . . ?
C35 C36 N11 C37 -172.2(3) . . . . ?
C35 C36 O3 Co2 0.3(4) . . . . ?
C36 C35 N8 Co2 -24.1(3) . . . . ?
C36 C35 N8 C29 94.1(3) . . . . ?
C36 C35 N8 C30 -139.1(3) . . . . ?
C38 C37 N11 C36 -59.9(4) . . . . ?
C39 C37 N11 C36 63.9(4) . . . . ?
C40 C37 N11 C36 -178.4(3) . . . . ?
C41 C42 N12 C43 175.0(3) . . . . ?
C41 C42 O4 Co2 -15.0(4) . . . . ?
C42 C41 N10 Co2 26.5(3) . . . . ?
C42 C41 N10 C33 141.9(3) . . . . ?
C42 C41 N10 C34 -91.2(3) . . . . ?
C44 C43 N12 C42 -174.1(4) . . . . ?
C45 C43 N12 C42 -53.1(5) . . . . ?
C46 C43 N12 C42 68.9(4) . . . . ?
N1 C1 C2 C3 0.7(5) . . . . ?
N1 C1 C11 N4 -29.1(4) . . . . ?
N1 C5 C6 N2 30.2(4) . . . . ?
N2 C7 C8 N3 48.9(3) . . . . ?
N2 C12 C13 N5 -171.4(3) . . . . ?
N2 C12 C13 O1 10.9(4) . . . . ?
N3 C9 C10 N4 -52.3(3) . . . . ?
N4 C18 C19 N6 172.4(3) . . . . ?
N4 C18 C19 O2 -8.5(4) . . . . ?
N5 C13 O1 Co1 -169.9(3) . . . . ?
N6 C19 O2 Co1 161.7(2) . . . . ?
N7 C24 C25 C26 0.6(5) . . . . ?
N7 C24 C34 N10 -26.2(4) . . . . ?
N7 C28 C29 N8 26.2(4) . . . . ?
N8 C30 C31 N9 50.6(4) . . . . ?
N8 C35 C36 N11 -165.6(3) . . . . ?
N8 C35 C36 O3 17.5(4) . . . . ?
N9 C32 C33 N10 -48.8(4) . . . . ?
N10 C41 C42 N12 171.4(3) . . . . ?
N10 C41 C42 O4 -10.2(4) . . . . ?
N11 C36 O3 Co2 -176.4(2) . . . . ?
N12 C42 O4 Co2 163.3(2) . . . . ?
O1 C13 N5 C14 5.3(6) . . . . ?
O2 C19 N6 C20 -2.2(5) . . . . ?
O3 C36 N11 C37 4.6(5) . . . . ?
O4 C42 N12 C43 -3.3(5) . . . . ?

loop_
_platon_squeeze_void_nr
_platon_squeeze_void_average_x
_platon_squeeze_void_average_y
_platon_squeeze_void_average_z
_platon_squeeze_void_volume
_platon_squeeze_void_count_electrons
_platon_squeeze_void_content
1 0.067 0.476 0.335 20 8 ' '
2 0.122 0.006 0.845 34 12 ' '
3 0.171 0.721 0.573 50 16 ' '
4 0.328 0.221 0.927 50 16 ' '
5 0.378 0.506 0.655 35 12 ' '
6 0.433 0.976 0.165 20 8 ' '
7 0.567 0.024 0.835 20 8 ' '
8 0.622 0.494 0.345 34 12 ' '
9 0.671 0.779 0.073 50 16 ' '
10 0.828 0.279 0.427 50 16 ' '
11 0.878 -0.006 0.155 35 12 ' '
12 0.933 0.524 0.665 20 8 ' '
